data_1534966
loop_
_publ_author_name
'Beck, J.'
'Fischer, A.'

_publ_section_title
;
 Se Br3 (Al Br4) und Te I3 (Al I4) - zwei weitere Vertreter des S Cl3 (Al
 Cl4)-Strukturtyps
;
_journal_name_full 'Zeitschrift fuer Anorganische und Allgemeine Chemie'
_journal_page_first 1042
_journal_page_last 1046
_journal_volume 621
_journal_year 1995
_chemical_formula_sum 'Al I7 Te'
_chemical_name_systematic '(Te I3) (Al I4)'
_space_group_IT_number 7
_symmetry_space_group_name_Hall 'P -2yc'
_symmetry_space_group_name_H-M 'P 1 c 1'
_cell_angle_alpha 90
_cell_angle_beta 102.01
_cell_angle_gamma 90
_cell_formula_units_Z 2
_cell_length_a 7.3187
_cell_length_b 7.3084
_cell_length_c 15.655
_cell_volume 819.026
_citation_journal_id_ASTM ZAACAB
_cod_data_source_file Beck_ZAACAB_1995_1723.cif
_cod_data_source_block Al1I7Te1
_cod_original_cell_volume 819.0258
_cod_original_formula_sum 'Al1 I7 Te1'
_cod_database_code 1534966

loop_
_symmetry_equiv_pos_as_xyz
x,y,z
x,-y,z+1/2

loop_
_atom_site_label
_atom_site_type_symbol
_atom_site_fract_x
_atom_site_fract_y
_atom_site_fract_z
_atom_site_occupancy
_atom_site_U_iso_or_equiv
I3 I-1 0.2063 0.8196 0.11525 1 0.0
Te1 Te+4 0 0.583 0 1 0.0
I7 I-1 -0.5066 0.8346 -0.27975 1 0.0
I1 I-1 -0.1163 0.366 0.1169 1 0.0
I4 I-1 0.0446 0.8975 -0.15945 1 0.0
Al1 Al+3 -0.2874 0.9948 -0.1555 1 0.0
I6 I-1 -0.3198 0.3373 -0.17248 1 0.0
I2 I-1 0.2849 0.3852 -0.0363 1 0.0
I5 I-1 -0.3678 0.8905 -0.01319 1 0.0
